data_4079227
loop_
_publ_author_name
'Gendron, Fr\'ed\'eric'
'Burgun, Alexandre'
'Skelton, Brian W.'
'White, Allan H.'
'Roisnel, Thierry'
'Bruce, Michael I.'
'Halet, Jean-Fran\,cois'
'Lapinte, Claude'
'Costuas, Karine'

_publ_section_title
;
 Iron and Ruthenium \s-Polyynyls of the General Formula
 [{M(dppe)Cp*}--(C\\tb C)n--R]0/+(M = Fe, Ru): An Experimental and
 Theoretical Investigation
;
_journal_issue 19
_journal_name_full Organometallics
_journal_page_first 6796
_journal_paper_doi 10.1021/om300584u
_journal_volume 31
_journal_year 2012
_chemical_formula_moiety 'C60 H54 Au1 P3 Ru1'
_chemical_formula_sum 'C60 H54 Au P3 Ru'
_chemical_formula_weight 1165.98
_chemical_name_systematic
;
 ?
;
_space_group_IT_number 2
_symmetry_cell_setting triclinic
_symmetry_space_group_name_Hall '-P 1'
_symmetry_space_group_name_H-M 'P -1'
_atom_sites_solution_hydrogens geom
_atom_sites_solution_primary direct
_atom_sites_solution_secondary difmap
_audit_creation_date 2009-12-28T10:12:20-00:00
_audit_creation_method 'WinGX routine CIF_UPDATE'
_cell_angle_alpha 96.928(3)
_cell_angle_beta 97.902(3)
_cell_angle_gamma 110.162(3)
_cell_formula_units_Z 2
_cell_length_a 10.5230(10)
_cell_length_b 11.3130(10)
_cell_length_c 23.935(3)
_cell_measurement_reflns_used 5106
_cell_measurement_temperature 150(2)
_cell_measurement_theta_max 32.8
_cell_measurement_theta_min 2.28
_cell_volume 2605.8(5)
_computing_cell_refinement 'Siemens SAINT (Siemens, 1995)'
_computing_data_collection 'Siemens SMART (Siemens, 1995)'
_computing_data_reduction 'Siemens SAINT'
_computing_molecular_graphics OrtepII
_computing_publication_material WinGX
_computing_structure_refinement 'SHELXL-97 (Sheldrick, 2008)'
_computing_structure_solution xtal
_diffrn_ambient_temperature 150(2)
_diffrn_measured_fraction_theta_full 0.985
_diffrn_measured_fraction_theta_max 0.93
_diffrn_measurement_device_type
;
        Bruker SMART CCD diffractometer
;
_diffrn_measurement_method '\w scans'
_diffrn_radiation_monochromator graphite
_diffrn_radiation_type MoK\a
_diffrn_radiation_wavelength 0.71073
_diffrn_reflns_av_R_equivalents 0.035
_diffrn_reflns_av_unetI/netI 0.0582
_diffrn_reflns_limit_h_max 15
_diffrn_reflns_limit_h_min -15
_diffrn_reflns_limit_k_max 16
_diffrn_reflns_limit_k_min -16
_diffrn_reflns_limit_l_max 34
_diffrn_reflns_limit_l_min -34
_diffrn_reflns_number 30112
_diffrn_reflns_theta_full 25
_diffrn_reflns_theta_max 31
_diffrn_reflns_theta_min 1.75
_diffrn_standards_decay_% 0
_diffrn_standards_number 0
_exptl_absorpt_coefficient_mu 3.231
_exptl_absorpt_correction_T_max 1.00
_exptl_absorpt_correction_T_min 0.69
_exptl_absorpt_correction_type multi-scan
_exptl_absorpt_process_details
;
 SADABS; Sheldrick, 1996
;
_exptl_crystal_colour yellow
_exptl_crystal_density_diffrn 1.486
_exptl_crystal_density_method 'not measured'
_exptl_crystal_description prism
_exptl_crystal_F_000 1164
_exptl_crystal_size_max 0.26
_exptl_crystal_size_mid 0.14
_exptl_crystal_size_min 0.13
_refine_diff_density_max 2.65
_refine_diff_density_min -0.654
_refine_diff_density_rms 0.167
_refine_ls_extinction_method none
_refine_ls_goodness_of_fit_ref 1.107
_refine_ls_hydrogen_treatment constr
_refine_ls_matrix_type full
_refine_ls_number_parameters 591
_refine_ls_number_reflns 15458
_refine_ls_number_restraints 0
_refine_ls_restrained_S_all 1.107
_refine_ls_R_factor_all 0.0741
_refine_ls_R_factor_gt 0.0467
_refine_ls_shift/su_max 0.003
_refine_ls_shift/su_mean 0
_refine_ls_structure_factor_coef Fsqd
_refine_ls_weighting_details 'calc w=1/[\s^2^(Fo^2^)+(0.0638P)^2^] where P=(Fo^2^+2Fc^2^)/3'
_refine_ls_weighting_scheme calc
_refine_ls_wR_factor_gt 0.1176
_refine_ls_wR_factor_ref 0.1242
_reflns_number_gt 11359
_reflns_number_total 15458
_reflns_threshold_expression I>2\s(I)
_cod_data_source_file om300584u_si_003.cif
_cod_data_source_block br1136
_cod_original_sg_symbol_Hall -p_1
_cod_original_sg_symbol_H-M P_-1
_cod_original_formula_sum 'C60 H54 Au1 P3 Ru'
_cod_database_code 4079227

loop_
_symmetry_equiv_pos_as_xyz
'x, y, z'
'-x, -y, -z'

loop_
_atom_site_label
_atom_site_type_symbol
_atom_site_fract_x
_atom_site_fract_y
_atom_site_fract_z
_atom_site_U_iso_or_equiv
_atom_site_adp_type
_atom_site_occupancy
_atom_site_symmetry_multiplicity
_atom_site_calc_flag
_atom_site_refinement_flags
Au1 Au -0.055709(18) 0.699435(18) 0.383104(8) 0.02870(6) Uani 1 1 d .
Ru1 Ru 0.69368(3) 0.89070(3) 0.131430(14) 0.01645(7) Uani 1 1 d .
P1 P 0.84893(11) 0.99903(10) 0.21275(5) 0.0217(2) Uani 1 1 d .
C111 C 1.0321(5) 1.0336(4) 0.2131(2) 0.0290(10) Uani 1 1 d .
C112 C 1.1316(5) 1.0845(5) 0.2637(3) 0.0389(13) Uani 1 1 d .
H112 H 1.1058 1.1091 0.2985 0.047 Uiso 1 1 calc R
C113 C 1.2694(6) 1.0992(5) 0.2632(3) 0.0492(16) Uani 1 1 d .
H113 H 1.3365 1.1334 0.2976 0.059 Uiso 1 1 calc R
C114 C 1.3067(6) 1.0645(5) 0.2135(3) 0.0517(18) Uani 1 1 d .
H114 H 1.4 1.0739 0.2135 0.062 Uiso 1 1 calc R
C115 C 1.2100(6) 1.0154(5) 0.1628(3) 0.0470(16) Uani 1 1 d .
H115 H 1.2377 0.9934 0.1281 0.056 Uiso 1 1 calc R
C116 C 1.0718(5) 0.9984(5) 0.1627(3) 0.0347(12) Uani 1 1 d .
H116 H 1.0052 0.9627 0.1282 0.042 Uiso 1 1 calc R
C121 C 0.8442(5) 1.1531(4) 0.2442(2) 0.0290(10) Uani 1 1 d .
C122 C 0.7327(6) 1.1567(5) 0.2685(2) 0.0405(13) Uani 1 1 d .
H122 H 0.6636 1.079 0.272 0.049 Uiso 1 1 calc R
C123 C 0.7212(7) 1.2732(6) 0.2878(3) 0.0474(15) Uani 1 1 d .
H123 H 0.645 1.2746 0.3048 0.057 Uiso 1 1 calc R
C124 C 0.8207(7) 1.3868(6) 0.2824(3) 0.0497(16) Uani 1 1 d .
H124 H 0.8129 1.4662 0.2955 0.06 Uiso 1 1 calc R
C125 C 0.9305(7) 1.3845(5) 0.2581(3) 0.0498(16) Uani 1 1 d .
H125 H 0.9982 1.4625 0.254 0.06 Uiso 1 1 calc R
C126 C 0.9436(6) 1.2689(5) 0.2392(2) 0.0383(12) Uani 1 1 d .
H126 H 1.0208 1.2686 0.2228 0.046 Uiso 1 1 calc R
C10 C 0.8171(5) 0.8973(4) 0.2682(2) 0.0257(9) Uani 1 1 d .
H10A H 0.895 0.9325 0.3014 0.031 Uiso 1 1 calc R
H10B H 0.7318 0.8953 0.2818 0.031 Uiso 1 1 calc R
C20 C 0.8024(5) 0.7622(4) 0.2420(2) 0.0265(9) Uani 1 1 d .
H20A H 0.7437 0.7 0.2623 0.032 Uiso 1 1 calc R
H20B H 0.8945 0.7554 0.2475 0.032 Uiso 1 1 calc R
P2 P 0.72500(11) 0.71989(10) 0.16379(5) 0.0195(2) Uani 1 1 d .
C211 C 0.8373(4) 0.6470(4) 0.13245(19) 0.0217(8) Uani 1 1 d .
C212 C 0.9786(5) 0.6887(4) 0.1530(2) 0.0267(9) Uani 1 1 d .
H212 H 1.0198 0.7547 0.1858 0.032 Uiso 1 1 calc R
C213 C 1.0608(5) 0.6348(5) 0.1262(3) 0.0375(12) Uani 1 1 d .
H213 H 1.1571 0.6641 0.1407 0.045 Uiso 1 1 calc R
C214 C 1.0013(6) 0.5387(6) 0.0785(3) 0.0435(14) Uani 1 1 d .
H214 H 1.0569 0.5018 0.0601 0.052 Uiso 1 1 calc R
C215 C 0.8623(6) 0.4966(5) 0.0576(3) 0.0427(14) Uani 1 1 d .
H215 H 0.8218 0.4311 0.0246 0.051 Uiso 1 1 calc R
C216 C 0.7800(5) 0.5498(5) 0.0846(2) 0.0316(11) Uani 1 1 d .
H216 H 0.6836 0.5192 0.0701 0.038 Uiso 1 1 calc R
C221 C 0.5719(4) 0.5743(4) 0.1596(2) 0.0246(9) Uani 1 1 d .
C222 C 0.4410(5) 0.5660(4) 0.1341(2) 0.0267(10) Uani 1 1 d .
H222 H 0.4298 0.6352 0.1179 0.032 Uiso 1 1 calc R
C223 C 0.3269(5) 0.4565(5) 0.1325(3) 0.0355(12) Uani 1 1 d .
H223 H 0.2378 0.4507 0.1149 0.043 Uiso 1 1 calc R
C224 C 0.3427(5) 0.3553(5) 0.1565(2) 0.0356(12) Uani 1 1 d .
H224 H 0.2643 0.2813 0.1562 0.043 Uiso 1 1 calc R
C225 C 0.4727(5) 0.3626(5) 0.1809(3) 0.0355(12) Uani 1 1 d .
H225 H 0.4841 0.2931 0.1968 0.043 Uiso 1 1 calc R
C226 C 0.5865(5) 0.4721(4) 0.1820(2) 0.0300(10) Uani 1 1 d .
H226 H 0.6758 0.4765 0.1986 0.036 Uiso 1 1 calc R
C1 C 0.5569(4) 0.8654(4) 0.18217(18) 0.0194(8) Uani 1 1 d .
C2 C 0.4662(5) 0.8467(4) 0.21236(19) 0.0231(9) Uani 1 1 d .
C3 C 0.3681(5) 0.8200(4) 0.2448(2) 0.0237(9) Uani 1 1 d .
C4 C 0.2780(4) 0.7970(4) 0.2740(2) 0.0242(9) Uani 1 1 d .
C5 C 0.1800(4) 0.7710(4) 0.30692(19) 0.0237(9) Uani 1 1 d .
C6 C 0.0911(4) 0.7490(4) 0.33549(19) 0.0244(9) Uani 1 1 d .
P P -0.22540(13) 0.63091(12) 0.43448(5) 0.0284(3) Uani 1 1 d .
C11 C -0.3957(5) 0.5624(5) 0.3883(2) 0.0292(10) Uani 1 1 d .
C12 C -0.4938(5) 0.4460(5) 0.3924(2) 0.0360(12) Uani 1 1 d .
H12 H -0.4736 0.3989 0.4204 0.043 Uiso 1 1 calc R
C13 C -0.6206(6) 0.3987(6) 0.3558(3) 0.0515(16) Uani 1 1 d .
H13 H -0.6881 0.3197 0.359 0.062 Uiso 1 1 calc R
C14 C -0.6496(7) 0.4663(7) 0.3146(3) 0.0514(16) Uani 1 1 d .
H14 H -0.7373 0.4338 0.2898 0.062 Uiso 1 1 calc R
C15 C -0.5528(7) 0.5799(7) 0.3091(3) 0.0519(16) Uani 1 1 d .
H15 H -0.572 0.6251 0.2801 0.062 Uiso 1 1 calc R
C16 C -0.4270(6) 0.6277(6) 0.3464(2) 0.0414(13) Uani 1 1 d .
H16 H -0.3605 0.7072 0.3431 0.05 Uiso 1 1 calc R
C21 C -0.2117(5) 0.5032(5) 0.4711(2) 0.0319(11) Uani 1 1 d .
C22 C -0.1764(6) 0.4092(6) 0.4415(3) 0.0460(14) Uani 1 1 d .
H22 H -0.1484 0.4197 0.4057 0.055 Uiso 1 1 calc R
C23 C -0.1817(8) 0.3017(7) 0.4635(3) 0.0596(18) Uani 1 1 d .
H23 H -0.1621 0.236 0.442 0.072 Uiso 1 1 calc R
C24 C -0.2157(7) 0.2884(7) 0.5172(3) 0.0579(18) Uani 1 1 d .
H24 H -0.2192 0.2137 0.5323 0.069 Uiso 1 1 calc R
C25 C -0.2445(6) 0.3847(7) 0.5489(3) 0.0514(16) Uani 1 1 d .
H25 H -0.2635 0.3779 0.5863 0.062 Uiso 1 1 calc R
C26 C -0.2450(6) 0.4905(6) 0.5250(2) 0.0410(13) Uani 1 1 d .
H26 H -0.2682 0.5549 0.5456 0.049 Uiso 1 1 calc R
C31 C -0.2373(5) 0.7532(5) 0.4885(2) 0.0309(11) Uani 1 1 d .
C32 C -0.1164(6) 0.8478(6) 0.5206(3) 0.0451(14) Uani 1 1 d .
H32 H -0.0295 0.8496 0.513 0.054 Uiso 1 1 calc R
C33 C -0.1215(7) 0.9391(6) 0.5635(3) 0.0529(16) Uani 1 1 d .
H33 H -0.0382 1.0015 0.5856 0.063 Uiso 1 1 calc R
C34 C -0.2475(7) 0.9400(6) 0.5742(3) 0.0525(16) Uani 1 1 d .
H34 H -0.2515 1.0032 0.6031 0.063 Uiso 1 1 calc R
C35 C -0.3662(7) 0.8476(6) 0.5422(3) 0.0493(15) Uani 1 1 d .
H35 H -0.4526 0.8476 0.5496 0.059 Uiso 1 1 calc R
C36 C -0.3642(6) 0.7539(5) 0.4994(2) 0.0408(13) Uani 1 1 d .
H36 H -0.448 0.6912 0.4778 0.049 Uiso 1 1 calc R
C101 C 0.6330(5) 1.0219(4) 0.08031(19) 0.0244(9) Uani 1 1 d .
C102 C 0.7667(5) 1.0269(4) 0.0703(2) 0.0248(9) Uani 1 1 d .
C103 C 0.7524(5) 0.9006(4) 0.04359(19) 0.0245(9) Uani 1 1 d .
C104 C 0.6098(5) 0.8192(4) 0.03601(18) 0.0232(9) Uani 1 1 d .
C105 C 0.5365(5) 0.8943(4) 0.05759(19) 0.0244(9) Uani 1 1 d .
C106 C 0.5992(6) 1.1344(5) 0.1038(2) 0.0340(11) Uani 1 1 d .
H10C H 0.5755 1.1756 0.0724 0.051 Uiso 1 1 calc R
H10D H 0.6793 1.1959 0.1313 0.051 Uiso 1 1 calc R
H10E H 0.5207 1.105 0.1232 0.051 Uiso 1 1 calc R
C107 C 0.8931(5) 1.1475(4) 0.0796(2) 0.0329(11) Uani 1 1 d .
H10F H 0.9761 1.1265 0.0872 0.049 Uiso 1 1 calc R
H10G H 0.8922 1.2078 0.1124 0.049 Uiso 1 1 calc R
H10H H 0.8933 1.1865 0.0452 0.049 Uiso 1 1 calc R
C108 C 0.8585(5) 0.8615(5) 0.0181(2) 0.0359(12) Uani 1 1 d .
H10I H 0.8389 0.8543 -0.0237 0.054 Uiso 1 1 calc R
H10J H 0.8548 0.7786 0.0275 0.054 Uiso 1 1 calc R
H10K H 0.9506 0.9261 0.0338 0.054 Uiso 1 1 calc R
C109 C 0.5482(5) 0.6841(4) 0.0026(2) 0.0310(10) Uani 1 1 d .
H10L H 0.4655 0.636 0.0165 0.047 Uiso 1 1 calc R
H10M H 0.6158 0.6427 0.0077 0.047 Uiso 1 1 calc R
H10N H 0.5232 0.686 -0.0382 0.047 Uiso 1 1 calc R
C100 C 0.3835(5) 0.8510(5) 0.0549(2) 0.0313(10) Uani 1 1 d .
H10O H 0.3449 0.8978 0.0299 0.047 Uiso 1 1 calc R
H10P H 0.3651 0.868 0.0936 0.047 Uiso 1 1 calc R
H10Q H 0.3406 0.759 0.0396 0.047 Uiso 1 1 calc R

loop_
_atom_site_aniso_label
_atom_site_aniso_U_11
_atom_site_aniso_U_22
_atom_site_aniso_U_33
_atom_site_aniso_U_23
_atom_site_aniso_U_13
_atom_site_aniso_U_12
Au1 0.02321(10) 0.03477(11) 0.02644(10) 0.00545(7) 0.01253(7) 0.00570(7)
Ru1 0.01768(16) 0.01300(15) 0.02052(16) 0.00306(12) 0.00851(12) 0.00606(11)
P1 0.0179(5) 0.0172(5) 0.0288(6) 0.0009(4) 0.0050(4) 0.0056(4)
C111 0.021(2) 0.017(2) 0.051(3) 0.011(2) 0.010(2) 0.0079(17)
C112 0.028(3) 0.027(3) 0.059(4) 0.009(2) 0.003(2) 0.008(2)
C113 0.024(3) 0.029(3) 0.089(5) 0.015(3) 0.000(3) 0.006(2)
C114 0.023(3) 0.030(3) 0.112(6) 0.033(3) 0.022(3) 0.013(2)
C115 0.037(3) 0.032(3) 0.087(5) 0.027(3) 0.034(3) 0.018(2)
C116 0.024(2) 0.022(2) 0.062(4) 0.015(2) 0.015(2) 0.0084(18)
C121 0.031(2) 0.023(2) 0.028(2) -0.0058(19) -0.0066(19) 0.0124(19)
C122 0.039(3) 0.036(3) 0.043(3) -0.013(2) -0.002(2) 0.020(2)
C123 0.055(4) 0.046(4) 0.044(3) -0.013(3) -0.002(3) 0.033(3)
C124 0.065(4) 0.032(3) 0.051(4) -0.014(3) -0.013(3) 0.032(3)
C125 0.067(4) 0.024(3) 0.049(4) 0.000(2) -0.008(3) 0.013(3)
C126 0.044(3) 0.023(3) 0.043(3) 0.002(2) -0.003(2) 0.012(2)
C10 0.023(2) 0.029(2) 0.024(2) 0.0002(18) 0.0029(18) 0.0102(18)
C20 0.032(2) 0.024(2) 0.025(2) 0.0056(17) 0.0068(19) 0.0111(18)
P2 0.0198(5) 0.0148(5) 0.0257(6) 0.0045(4) 0.0078(4) 0.0071(4)
C211 0.019(2) 0.018(2) 0.030(2) 0.0042(17) 0.0062(17) 0.0089(16)
C212 0.026(2) 0.020(2) 0.033(2) 0.0022(18) 0.0034(19) 0.0094(17)
C213 0.028(3) 0.037(3) 0.050(3) -0.002(2) 0.004(2) 0.019(2)
C214 0.039(3) 0.049(3) 0.052(3) -0.003(3) 0.013(3) 0.029(3)
C215 0.043(3) 0.039(3) 0.043(3) -0.012(2) 0.003(3) 0.019(3)
C216 0.022(2) 0.031(3) 0.039(3) -0.004(2) 0.000(2) 0.0115(19)
C221 0.022(2) 0.018(2) 0.035(3) 0.0053(18) 0.0108(19) 0.0055(16)
C222 0.026(2) 0.018(2) 0.036(3) 0.0030(18) 0.0049(19) 0.0091(17)
C223 0.023(2) 0.024(2) 0.056(3) 0.003(2) 0.005(2) 0.0076(19)
C224 0.028(2) 0.023(2) 0.054(3) 0.006(2) 0.015(2) 0.0040(19)
C225 0.033(3) 0.020(2) 0.056(3) 0.014(2) 0.013(2) 0.0092(19)
C226 0.023(2) 0.025(2) 0.045(3) 0.011(2) 0.009(2) 0.0101(18)
C1 0.0177(19) 0.0156(19) 0.023(2) 0.0016(16) 0.0033(16) 0.0042(15)
C2 0.024(2) 0.020(2) 0.025(2) 0.0030(17) 0.0054(17) 0.0080(17)
C3 0.024(2) 0.020(2) 0.029(2) 0.0054(18) 0.0078(18) 0.0087(17)
C4 0.021(2) 0.023(2) 0.028(2) 0.0052(18) 0.0055(18) 0.0068(17)
C5 0.022(2) 0.027(2) 0.021(2) 0.0056(17) 0.0042(17) 0.0079(17)
C6 0.022(2) 0.028(2) 0.023(2) 0.0042(18) 0.0041(17) 0.0079(17)
P 0.0251(6) 0.0323(7) 0.0252(6) 0.0052(5) 0.0114(5) 0.0050(5)
C11 0.025(2) 0.037(3) 0.025(2) 0.002(2) 0.0103(19) 0.0086(19)
C12 0.031(3) 0.043(3) 0.027(2) 0.005(2) 0.006(2) 0.004(2)
C13 0.038(3) 0.049(4) 0.052(4) -0.006(3) 0.010(3) 0.002(3)
C14 0.038(3) 0.071(5) 0.041(3) -0.005(3) -0.003(3) 0.025(3)
C15 0.058(4) 0.071(5) 0.036(3) 0.013(3) 0.002(3) 0.037(4)
C16 0.044(3) 0.043(3) 0.041(3) 0.011(3) 0.011(3) 0.017(3)
C21 0.022(2) 0.043(3) 0.028(2) 0.010(2) 0.0072(19) 0.008(2)
C22 0.057(4) 0.054(4) 0.038(3) 0.010(3) 0.011(3) 0.032(3)
C23 0.067(5) 0.055(4) 0.059(4) 0.011(3) 0.002(4) 0.029(4)
C24 0.052(4) 0.048(4) 0.066(5) 0.021(3) -0.005(3) 0.011(3)
C25 0.038(3) 0.067(4) 0.048(4) 0.024(3) 0.009(3) 0.013(3)
C26 0.041(3) 0.050(3) 0.033(3) 0.016(3) 0.014(2) 0.014(3)
C31 0.033(3) 0.027(2) 0.026(2) 0.0004(19) 0.010(2) 0.0017(19)
C32 0.038(3) 0.046(3) 0.045(3) 0.000(3) 0.012(3) 0.009(3)
C33 0.055(4) 0.042(3) 0.044(4) -0.008(3) 0.003(3) 0.002(3)
C34 0.074(5) 0.038(3) 0.041(3) 0.003(3) 0.027(3) 0.010(3)
C35 0.055(4) 0.044(3) 0.049(4) -0.002(3) 0.027(3) 0.016(3)
C36 0.034(3) 0.042(3) 0.042(3) 0.002(2) 0.017(2) 0.008(2)
C101 0.037(3) 0.020(2) 0.023(2) 0.0067(17) 0.0112(19) 0.0155(19)
C102 0.035(2) 0.017(2) 0.027(2) 0.0103(17) 0.0147(19) 0.0103(18)
C103 0.033(2) 0.019(2) 0.024(2) 0.0053(17) 0.0156(19) 0.0099(18)
C104 0.031(2) 0.023(2) 0.0149(19) 0.0026(16) 0.0065(17) 0.0082(18)
C105 0.030(2) 0.024(2) 0.020(2) 0.0042(17) 0.0072(18) 0.0099(18)
C106 0.051(3) 0.026(3) 0.037(3) 0.011(2) 0.017(2) 0.024(2)
C107 0.039(3) 0.020(2) 0.042(3) 0.012(2) 0.021(2) 0.0071(19)
C108 0.039(3) 0.026(3) 0.045(3) 0.002(2) 0.026(2) 0.009(2)
C109 0.042(3) 0.020(2) 0.027(2) -0.0005(18) 0.009(2) 0.008(2)
C100 0.031(3) 0.037(3) 0.027(2) 0.005(2) 0.002(2) 0.015(2)

loop_
_atom_type_symbol
_atom_type_description
_atom_type_scat_dispersion_real
_atom_type_scat_dispersion_imag
_atom_type_scat_source
C C 0.0033 0.0016 'International Tables Vol C Tables 4.2.6.8 and 6.1.1.4'
H H 0 0 'International Tables Vol C Tables 4.2.6.8 and 6.1.1.4'
Au Au -2.0133 8.8022 'International Tables Vol C Tables 4.2.6.8 and 6.1.1.4'
P P 0.1023 0.0942 'International Tables Vol C Tables 4.2.6.8 and 6.1.1.4'
Ru Ru -1.2594 0.8363 'International Tables Vol C Tables 4.2.6.8 and 6.1.1.4'

loop_
_geom_angle_atom_site_label_1
_geom_angle_atom_site_label_2
_geom_angle_atom_site_label_3
_geom_angle
C6 Au1 P 176.57(13)
C1 Ru1 C101 99.30(17)
C1 Ru1 C105 90.79(17)
C101 Ru1 C105 37.22(16)
C1 Ru1 P1 84.48(12)
C101 Ru1 P1 111.99(12)
C105 Ru1 P1 147.56(12)
C1 Ru1 C102 135.15(16)
C101 Ru1 C102 37.39(16)
C105 Ru1 C102 61.66(17)
P1 Ru1 C102 100.31(13)
C1 Ru1 C104 116.80(17)
C101 Ru1 C104 62.12(16)
C105 Ru1 C104 36.71(16)
P1 Ru1 C104 158.15(12)
C102 Ru1 C104 61.66(16)
C1 Ru1 P2 83.59(12)
C101 Ru1 P2 165.72(12)
C105 Ru1 P2 129.28(12)
P1 Ru1 P2 82.15(4)
C102 Ru1 P2 141.24(12)
C104 Ru1 P2 104.02(12)
C1 Ru1 C103 151.81(17)
C101 Ru1 C103 62.28(16)
C105 Ru1 C103 61.47(16)
P1 Ru1 C103 121.30(13)
C102 Ru1 C103 36.99(16)
C104 Ru1 C103 36.86(16)
P2 Ru1 C103 109.32(12)
C111 P1 C121 103.8(2)
C111 P1 C10 101.7(2)
C121 P1 C10 106.0(2)
C111 P1 Ru1 118.84(18)
C121 P1 Ru1 116.99(15)
C10 P1 Ru1 107.81(15)
C116 C111 C112 119.1(5)
C116 C111 P1 118.9(4)
C112 C111 P1 121.8(4)
C111 C112 C113 120.2(6)
C111 C112 H112 119.9
C113 C112 H112 119.9
C114 C113 C112 120.0(6)
C114 C113 H113 120
C112 C113 H113 120
C113 C114 C115 120.7(5)
C113 C114 H114 119.7
C115 C114 H114 119.7
C114 C115 C116 120.0(6)
C114 C115 H115 120
C116 C115 H115 120
C111 C116 C115 120.0(6)
C111 C116 H116 120
C115 C116 H116 120
C122 C121 C126 118.4(5)
C122 C121 P1 120.0(4)
C126 C121 P1 121.3(4)
C121 C122 C123 120.7(6)
C121 C122 H122 119.6
C123 C122 H122 119.6
C124 C123 C122 120.0(6)
C124 C123 H123 120
C122 C123 H123 120
C125 C124 C123 119.9(5)
C125 C124 H124 120.1
C123 C124 H124 120.1
C124 C125 C126 120.6(6)
C124 C125 H125 119.7
C126 C125 H125 119.7
C125 C126 C121 120.5(6)
C125 C126 H126 119.8
C121 C126 H126 119.8
C20 C10 P1 108.5(3)
C20 C10 H10A 110
P1 C10 H10A 110
C20 C10 H10B 110
P1 C10 H10B 110
H10A C10 H10B 108.4
C10 C20 P2 112.4(3)
C10 C20 H20A 109.1
P2 C20 H20A 109.1
C10 C20 H20B 109.1
P2 C20 H20B 109.1
H20A C20 H20B 107.9
C221 P2 C211 99.6(2)
C221 P2 C20 102.7(2)
C211 P2 C20 103.2(2)
C221 P2 Ru1 118.37(15)
C211 P2 Ru1 119.92(14)
C20 P2 Ru1 110.71(15)
C216 C211 C212 118.1(4)
C216 C211 P2 118.9(3)
C212 C211 P2 122.9(3)
C211 C212 C213 120.9(4)
C211 C212 H212 119.5
C213 C212 H212 119.5
C214 C213 C212 119.8(5)
C214 C213 H213 120.1
C212 C213 H213 120.1
C215 C214 C213 120.0(5)
C215 C214 H214 120
C213 C214 H214 120
C214 C215 C216 120.2(5)
C214 C215 H215 119.9
C216 C215 H215 119.9
C211 C216 C215 120.9(4)
C211 C216 H216 119.5
C215 C216 H216 119.5
C226 C221 C222 119.2(4)
C226 C221 P2 119.8(4)
C222 C221 P2 121.0(3)
C223 C222 C221 120.0(4)
C223 C222 H222 120
C221 C222 H222 120
C222 C223 C224 120.1(5)
C222 C223 H223 119.9
C224 C223 H223 119.9
C225 C224 C223 119.9(5)
C225 C224 H224 120.1
C223 C224 H224 120.1
C224 C225 C226 119.7(5)
C224 C225 H225 120.2
C226 C225 H225 120.2
C221 C226 C225 121.1(5)
C221 C226 H226 119.5
C225 C226 H226 119.5
C2 C1 Ru1 177.4(4)
C1 C2 C3 176.9(5)
C4 C3 C2 179.0(5)
C3 C4 C5 179.0(5)
C6 C5 C4 178.5(5)
C5 C6 Au1 175.7(4)
C21 P C11 104.6(2)
C21 P C31 106.6(2)
C11 P C31 104.8(2)
C21 P Au1 112.43(16)
C11 P Au1 111.64(15)
C31 P Au1 115.86(16)
C16 C11 C12 118.7(5)
C16 C11 P 118.4(4)
C12 C11 P 122.9(4)
C13 C12 C11 120.0(5)
C13 C12 H12 120
C11 C12 H12 120
C12 C13 C14 120.1(6)
C12 C13 H13 120
C14 C13 H13 120
C15 C14 C13 120.6(6)
C15 C14 H14 119.7
C13 C14 H14 119.7
C14 C15 C16 119.1(6)
C14 C15 H15 120.5
C16 C15 H15 120.5
C15 C16 C11 121.5(6)
C15 C16 H16 119.3
C11 C16 H16 119.3
C22 C21 C26 119.4(5)
C22 C21 P 117.5(4)
C26 C21 P 123.0(4)
C23 C22 C21 120.4(6)
C23 C22 H22 119.8
C21 C22 H22 119.8
C22 C23 C24 120.3(7)
C22 C23 H23 119.8
C24 C23 H23 119.8
C23 C24 C25 120.0(6)
C23 C24 H24 120
C25 C24 H24 120
C26 C25 C24 119.2(6)
C26 C25 H25 120.4
C24 C25 H25 120.4
C25 C26 C21 120.5(6)
C25 C26 H26 119.7
C21 C26 H26 119.7
C32 C31 C36 118.8(5)
C32 C31 P 119.3(4)
C36 C31 P 121.9(4)
C33 C32 C31 120.8(6)
C33 C32 H32 119.6
C31 C32 H32 119.6
C32 C33 C34 120.4(6)
C32 C33 H33 119.8
C34 C33 H33 119.8
C35 C34 C33 118.7(6)
C35 C34 H34 120.7
C33 C34 H34 120.7
C34 C35 C36 122.2(6)
C34 C35 H35 118.9
C36 C35 H35 118.9
C35 C36 C31 119.2(5)
C35 C36 H36 120.4
C31 C36 H36 120.4
C105 C101 C102 107.6(4)
C105 C101 C106 126.5(4)
C102 C101 C106 125.6(4)
C105 C101 Ru1 72.5(3)
C102 C101 Ru1 72.6(2)
C106 C101 Ru1 125.9(3)
C103 C102 C101 107.9(4)
C103 C102 C107 126.7(4)
C101 C102 C107 125.0(4)
C103 C102 Ru1 71.8(2)
C101 C102 Ru1 70.0(2)
C107 C102 Ru1 129.5(3)
C104 C103 C102 107.8(4)
C104 C103 C108 123.8(4)
C102 C103 C108 127.6(4)
C104 C103 Ru1 71.4(2)
C102 C103 Ru1 71.2(2)
C108 C103 Ru1 130.8(4)
C105 C104 C103 108.1(4)
C105 C104 C109 126.8(4)
C103 C104 C109 124.4(4)
C105 C104 Ru1 71.3(2)
C103 C104 Ru1 71.8(2)
C109 C104 Ru1 129.8(3)
C104 C105 C101 108.6(4)
C104 C105 C100 126.6(4)
C101 C105 C100 124.8(4)
C104 C105 Ru1 72.0(3)
C101 C105 Ru1 70.3(3)
C100 C105 Ru1 125.8(3)
C101 C106 H10C 109.5
C101 C106 H10D 109.5
H10C C106 H10D 109.5
C101 C106 H10E 109.5
H10C C106 H10E 109.5
H10D C106 H10E 109.5
C102 C107 H10F 109.5
C102 C107 H10G 109.5
H10F C107 H10G 109.5
C102 C107 H10H 109.5
H10F C107 H10H 109.5
H10G C107 H10H 109.5
C103 C108 H10I 109.5
C103 C108 H10J 109.5
H10I C108 H10J 109.5
C103 C108 H10K 109.5
H10I C108 H10K 109.5
H10J C108 H10K 109.5
C104 C109 H10L 109.5
C104 C109 H10M 109.5
H10L C109 H10M 109.5
C104 C109 H10N 109.5
H10L C109 H10N 109.5
H10M C109 H10N 109.5
C105 C100 H10O 109.5
C105 C100 H10P 109.5
H10O C100 H10P 109.5
C105 C100 H10Q 109.5
H10O C100 H10Q 109.5
H10P C100 H10Q 109.5

loop_
_geom_bond_atom_site_label_1
_geom_bond_atom_site_label_2
_geom_bond_distance
Au1 C6 2.010(4)
Au1 P 2.2762(12)
Ru1 C1 1.977(4)
Ru1 C101 2.233(4)
Ru1 C105 2.263(5)
Ru1 P1 2.2647(12)
Ru1 C102 2.268(4)
Ru1 C104 2.271(4)
Ru1 P2 2.2743(11)
Ru1 C103 2.276(4)
P1 C111 1.828(5)
P1 C121 1.833(5)
P1 C10 1.851(5)
C111 C116 1.386(8)
C111 C112 1.402(8)
C112 C113 1.402(7)
C112 H112 0.95
C113 C114 1.359(10)
C113 H113 0.95
C114 C115 1.388(10)
C114 H114 0.95
C115 C116 1.399(7)
C115 H115 0.95
C116 H116 0.95
C121 C122 1.389(7)
C121 C126 1.398(7)
C122 C123 1.394(7)
C122 H122 0.95
C123 C124 1.384(9)
C123 H123 0.95
C124 C125 1.370(9)
C124 H124 0.95
C125 C126 1.390(8)
C125 H125 0.95
C126 H126 0.95
C10 C20 1.528(6)
C10 H10A 0.99
C10 H10B 0.99
C20 P2 1.869(5)
C20 H20A 0.99
C20 H20B 0.99
P2 C221 1.845(4)
P2 C211 1.846(4)
C211 C216 1.390(6)
C211 C212 1.391(6)
C212 C213 1.397(7)
C212 H212 0.95
C213 C214 1.384(8)
C213 H213 0.95
C214 C215 1.371(8)
C214 H214 0.95
C215 C216 1.396(7)
C215 H215 0.95
C216 H216 0.95
C221 C226 1.379(6)
C221 C222 1.395(6)
C222 C223 1.388(6)
C222 H222 0.95
C223 C224 1.391(7)
C223 H223 0.95
C224 C225 1.381(7)
C224 H224 0.95
C225 C226 1.389(6)
C225 H225 0.95
C226 H226 0.95
C1 C2 1.251(6)
C2 C3 1.350(6)
C3 C4 1.230(6)
C4 C5 1.356(6)
C5 C6 1.209(6)
P C21 1.814(5)
P C11 1.823(5)
P C31 1.826(5)
C11 C16 1.386(7)
C11 C12 1.390(7)
C12 C13 1.382(8)
C12 H12 0.95
C13 C14 1.383(9)
C13 H13 0.95
C14 C15 1.371(9)
C14 H14 0.95
C15 C16 1.380(8)
C15 H15 0.95
C16 H16 0.95
C21 C22 1.390(8)
C21 C26 1.395(7)
C22 C23 1.370(9)
C22 H22 0.95
C23 C24 1.393(10)
C23 H23 0.95
C24 C25 1.394(10)
C24 H24 0.95
C25 C26 1.389(8)
C25 H25 0.95
C26 H26 0.95
C31 C32 1.396(7)
C31 C36 1.398(7)
C32 C33 1.386(8)
C32 H32 0.95
C33 C34 1.388(9)
C33 H33 0.95
C34 C35 1.373(9)
C34 H34 0.95
C35 C36 1.390(8)
C35 H35 0.95
C36 H36 0.95
C101 C105 1.435(6)
C101 C102 1.443(6)
C101 C106 1.502(6)
C102 C103 1.442(6)
C102 C107 1.508(6)
C103 C104 1.438(6)
C103 C108 1.509(6)
C104 C105 1.428(6)
C104 C109 1.508(6)
C105 C100 1.503(6)
C106 H10C 0.98
C106 H10D 0.98
C106 H10E 0.98
C107 H10F 0.98
C107 H10G 0.98
C107 H10H 0.98
C108 H10I 0.98
C108 H10J 0.98
C108 H10K 0.98
C109 H10L 0.98
C109 H10M 0.98
C109 H10N 0.98
C100 H10O 0.98
C100 H10P 0.98
C100 H10Q 0.98
